data_8101994
loop_
_publ_author_name
'Du, Z.-X.'
'Han, M.-L.'
'Feng, X.'

_publ_section_title
;
Crystal structure of tetrakis(melaminium) 1,2,4,5-benzenetetracarboxylate 
octahydrate, (C~3~H~7~N~6~)~4~[C~6~H~2~(COO)~4~] &#x00B7; 8H~2~O
;
_journal_issue 3
_journal_name_full 'Zeitschrift f\"ur Kristallographie - New Crystal Structures'
_journal_page_first 313
_journal_page_last 315
_journal_volume 221
_journal_year 2006
_chemical_formula_structural '(C3H7N6)4[C6H2(COO)4] &#x00B7; 8H2O'
_chemical_formula_sum 'C22 H46 N24 O16'
_chemical_formula_weight 902.82
_chemical_name_systematic ' tetrakis(melaminium) 1,2,4,5-benzenetetracarboxylate octahydrate'
_space_group_IT_number 2
_symmetry_cell_setting triclinic
_symmetry_space_group_name_Hall '-P 1'
_symmetry_space_group_name_H-M 'P -1'
_atom_sites_solution_hydrogens geom
_atom_sites_solution_primary direct
_atom_sites_solution_secondary difmap
_audit_creation_method SHELXL-97
_cell_angle_alpha 105.8790(10)
_cell_angle_beta 91.6080(10)
_cell_angle_gamma 96.2540(10)
_cell_formula_units_Z 1
_cell_length_a 7.0706(6)
_cell_length_b 9.7952(8)
_cell_length_c 14.7895(12)
_cell_measurement_reflns_used 4774
_cell_measurement_temperature 295(2)
_cell_measurement_theta_max 0.00
_cell_measurement_theta_min 0.00
_cell_volume 977.55(14)
_computing_cell_refinement 'Bruker SMART'
_computing_data_collection 'Bruker SMART'
_computing_data_reduction 'Bruker SAINT'
_computing_molecular_graphics 'Bruker SHELXTL'
_computing_publication_material 'Bruker SHELXTL'
_computing_structure_refinement 'SHELXL-97 (Sheldrick, 1997)'
_computing_structure_solution 'SHELXS-97 (Sheldrick, 1990)'
_diffrn_ambient_temperature 295(2)
_diffrn_measured_fraction_theta_full 0.968
_diffrn_measured_fraction_theta_max 0.968
_diffrn_measurement_device_type 'Bruker SMART CCD'
_diffrn_measurement_method phi/omega
_diffrn_radiation_monochromator graphite
_diffrn_radiation_source 'fine-focus sealed tube'
_diffrn_radiation_type MoK\a
_diffrn_radiation_wavelength 0.71073
_diffrn_reflns_av_R_equivalents 0.0106
_diffrn_reflns_av_sigmaI/netI 0.0158
_diffrn_reflns_limit_h_max 9
_diffrn_reflns_limit_h_min -9
_diffrn_reflns_limit_k_max 13
_diffrn_reflns_limit_k_min -13
_diffrn_reflns_limit_l_max 19
_diffrn_reflns_limit_l_min -19
_diffrn_reflns_number 9056
_diffrn_reflns_theta_full 28.26
_diffrn_reflns_theta_max 28.26
_diffrn_reflns_theta_min 2.87
_exptl_absorpt_coefficient_mu 0.130
_exptl_absorpt_correction_T_max 0.9684
_exptl_absorpt_correction_T_min 0.9406
_exptl_absorpt_correction_type none
_exptl_crystal_density_diffrn 1.534
_exptl_crystal_density_meas 0
_exptl_crystal_density_method 'not measured'
_exptl_crystal_F_000 474
_exptl_crystal_size_max 0.48
_exptl_crystal_size_mid 0.37
_exptl_crystal_size_min 0.25
_refine_diff_density_max 0.593
_refine_diff_density_min -0.415
_refine_diff_density_rms 0.059
_refine_ls_extinction_method none
_refine_ls_goodness_of_fit_ref 1.050
_refine_ls_hydrogen_treatment mixed
_refine_ls_matrix_type full
_refine_ls_number_parameters 286
_refine_ls_number_reflns 4691
_refine_ls_number_restraints 0
_refine_ls_restrained_S_all 1.050
_refine_ls_R_factor_all 0.0572
_refine_ls_R_factor_gt 0.0490
_refine_ls_shift/su_max 0.000
_refine_ls_shift/su_mean 0.000
_refine_ls_structure_factor_coef Fsqd
_refine_ls_weighting_details 'calc w=1/[\s^2^(Fo^2^)+(0.0800P)^2^+0.5000P] where P=(Fo^2^+2Fc^2^)/3'
_refine_ls_weighting_scheme calc
_refine_ls_wR_factor_gt 0.1412
_refine_ls_wR_factor_ref 0.1500
_reflns_number_gt 3932
_reflns_number_total 4691
_reflns_threshold_expression >2sigma(I)
_cod_data_source_file 1267-1807.cff
_cod_data_source_block a
_cod_depositor_comments
;
The following automatic conversions were performed:
'_symmetry_cell_setting' value 'Triclinic' changed to 'triclinic'
according to '/home/saulius/struct/CIF-dictionaries/cif_core.dic'
dictionary named 'cif_core.dic' version 2.4.1 from 2010-06-29.

Automatic conversion script
Id: cif_fix_enum 1555 2011-01-17 13:19:09Z saulius 
;
_cod_original_sg_symbol_H-M P-1
_cod_database_code 8101994

loop_
_symmetry_equiv_pos_as_xyz
'x, y, z'
'-x, -y, -z'

loop_
_atom_site_label
_atom_site_type_symbol
_atom_site_fract_x
_atom_site_fract_y
_atom_site_fract_z
_atom_site_U_iso_or_equiv
_atom_site_adp_type
_atom_site_occupancy
_atom_site_symmetry_multiplicity
_atom_site_Wyckoff_symbol
_atom_site_calc_flag
_atom_site_refinement_flags
_atom_site_disorder_assembly
_atom_site_disorder_group
O1 O 0.5065(2) 0.77166(15) 0.65581(9) 0.0439(3) Uani 1 2 i d . . .
O2 O 0.2004(2) 0.7809(2) 0.62091(11) 0.0564(4) Uani 1 2 i d . . .
O3 O 0.3680(3) 1.08183(17) 0.74586(9) 0.0554(5) Uani 1 2 i d . . .
O4 O 0.2371(2) 1.22944(14) 0.67959(9) 0.0422(3) Uani 1 2 i d . . .
C7 C 0.5206(3) 0.85569(16) 0.47301(10) 0.0290(3) Uani 1 2 i d . . .
H7 H 0.5344 0.7588 0.4551 0.035 Uiso 1 2 i calc R . .
C8 C 0.4375(2) 0.91376(16) 0.55704(10) 0.0264(3) Uani 1 2 i d . . .
C9 C 0.4166(2) 1.05955(16) 0.58489(10) 0.0265(3) Uani 1 2 i d . . .
C10 C 0.3757(3) 0.81516(17) 0.61621(11) 0.0318(4) Uani 1 2 i d . . .
C11 C 0.3345(3) 1.12862(17) 0.67790(11) 0.0313(4) Uani 1 2 i d . . .
N1 N 0.3079(2) 0.41288(14) 0.07577(9) 0.0268(3) Uani 1 2 i d . . .
N2 N 0.39726(19) 0.17443(13) 0.01954(9) 0.0251(3) Uani 1 2 i d . . .
N3 N 0.3877(2) 0.28531(14) 0.18171(9) 0.0260(3) Uani 1 2 i d . . .
H3' H 0.4017 0.2814 0.2388 0.031 Uiso 1 2 i d R . .
N4 N 0.3052(2) 0.51309(16) 0.23622(10) 0.0371(4) Uani 1 2 i d . . .
H4A H 0.2698 0.5900 0.2274 0.044 Uiso 1 2 i d R . .
H4B H 0.3223 0.5061 0.2925 0.044 Uiso 1 2 i d R . .
N5 N 0.3156(2) 0.30192(15) -0.08141(10) 0.0327(3) Uani 1 2 i d . . .
H5A H 0.3342 0.2302 -0.1275 0.039 Uiso 1 2 i d R . .
H5B H 0.2803 0.3775 -0.0923 0.039 Uiso 1 2 i d R . .
N6 N 0.4737(2) 0.05796(15) 0.12887(10) 0.0307(3) Uani 1 2 i d . . .
H6A H 0.4949 -0.0151 0.0843 0.037 Uiso 1 2 i d R . .
H6B H 0.4878 0.0570 0.1867 0.037 Uiso 1 2 i d R . .
C1 C 0.3332(2) 0.40543(16) 0.16319(11) 0.0252(3) Uani 1 2 i d . . .
C2 C 0.3415(2) 0.29595(16) 0.00614(11) 0.0241(3) Uani 1 2 i d . . .
C3 C 0.4197(2) 0.17160(16) 0.10857(10) 0.0235(3) Uani 1 2 i d . . .
N7 N 0.1134(2) 0.74510(14) 0.79465(9) 0.0278(3) Uani 1 2 i d . . .
H7' H 0.1036 0.7625 0.7409 0.033 Uiso 1 2 i d R . .
N8 N 0.1858(2) 0.58772(14) 0.88237(9) 0.0273(3) Uani 1 2 i d . . .
N9 N 0.08855(19) 0.81946(14) 0.95865(9) 0.0263(3) Uani 1 2 i d . . .
N10 N 0.0205(2) 0.96550(15) 0.86681(10) 0.0324(3) Uani 1 2 i d . . .
H10A H -0.0057 1.0296 0.9160 0.039 Uiso 1 2 i d R . .
H10B H 0.0116 0.9805 0.8123 0.039 Uiso 1 2 i d R . .
N11 N 0.2054(2) 0.52640(16) 0.72134(10) 0.0355(3) Uani 1 2 i d . . .
H11A H 0.2416 0.4456 0.7219 0.043 Uiso 1 2 i d R . .
H11B H 0.1932 0.5478 0.6690 0.043 Uiso 1 2 i d R . .
N12 N 0.1640(2) 0.66497(16) 1.04139(10) 0.0353(3) Uani 1 2 i d . . .
H12A H 0.1401 0.7272 1.0919 0.042 Uiso 1 2 i d R . .
H12B H 0.2000 0.5852 1.0445 0.042 Uiso 1 2 i d R . .
C4 C 0.0741(2) 0.84427(16) 0.87508(11) 0.0246(3) Uani 1 2 i d . . .
C5 C 0.1685(2) 0.61774(16) 0.80088(11) 0.0256(3) Uani 1 2 i d . . .
C6 C 0.1458(2) 0.69185(16) 0.95921(11) 0.0253(3) Uani 1 2 i d . . .
O5 O 0.8645(3) 0.9300(2) 0.67432(12) 0.0612(4) Uani 1 2 i d G . .
H1W H 0.7589 0.8761 0.6612 0.092 Uiso 1 2 i d G . .
H2W H 0.9467 0.8938 0.6371 0.092 Uiso 1 2 i d G . .
O6 O 0.3124(5) 0.4941(3) 0.42646(17) 0.1188(11) Uani 1 2 i d . . .
H3W H 0.2907 0.4574 0.4716 0.178 Uiso 1 2 i d R . .
H4W H 0.1967 0.4605 0.4273 0.178 Uiso 1 2 i d R . .
O7 O 0.9236(4) 0.6733(3) 0.47058(16) 0.0945(7) Uani 1 2 i d . . .
H5W H 0.9975 0.7404 0.5081 0.142 Uiso 1 2 i d R . .
H6W H 0.8762 0.7019 0.4265 0.142 Uiso 1 2 i d R . .
O8 O 0.8790(3) 0.22674(17) 0.76052(11) 0.0527(4) Uani 1 2 i d G . .
H7W H 0.8245 0.1436 0.7322 0.079 Uiso 1 2 i d G . .
H8W H 0.9928 0.2359 0.7440 0.079 Uiso 1 2 i d G . .

loop_
_atom_site_aniso_label
_atom_site_aniso_U_11
_atom_site_aniso_U_22
_atom_site_aniso_U_33
_atom_site_aniso_U_23
_atom_site_aniso_U_13
_atom_site_aniso_U_12
O1 0.0668(9) 0.0420(7) 0.0335(7) 0.0247(6) 0.0055(6) 0.0150(6)
O2 0.0568(9) 0.0773(11) 0.0426(8) 0.0370(8) 0.0007(7) -0.0115(8)
O3 0.1028(13) 0.0547(9) 0.0210(6) 0.0163(6) 0.0181(7) 0.0440(9)
O4 0.0627(9) 0.0384(7) 0.0329(7) 0.0131(5) 0.0171(6) 0.0264(6)
C7 0.0477(9) 0.0222(7) 0.0200(7) 0.0081(5) 0.0059(6) 0.0107(6)
C8 0.0393(8) 0.0256(7) 0.0178(7) 0.0102(5) 0.0041(6) 0.0074(6)
C9 0.0402(8) 0.0257(7) 0.0167(6) 0.0082(5) 0.0051(6) 0.0105(6)
C10 0.0522(10) 0.0278(7) 0.0175(7) 0.0101(6) 0.0040(6) 0.0037(7)
C11 0.0487(10) 0.0285(8) 0.0196(7) 0.0078(6) 0.0095(6) 0.0126(7)
N1 0.0365(7) 0.0224(6) 0.0235(6) 0.0076(5) 0.0002(5) 0.0091(5)
N2 0.0327(7) 0.0238(6) 0.0214(6) 0.0080(5) 0.0021(5) 0.0100(5)
N3 0.0372(7) 0.0247(6) 0.0186(6) 0.0082(5) 0.0016(5) 0.0089(5)
N4 0.0592(10) 0.0283(7) 0.0247(7) 0.0046(5) 0.0008(6) 0.0176(7)
N5 0.0512(9) 0.0297(7) 0.0221(6) 0.0106(5) 0.0037(6) 0.0177(6)
N6 0.0453(8) 0.0279(7) 0.0229(6) 0.0098(5) 0.0022(5) 0.0150(6)
C1 0.0282(7) 0.0230(7) 0.0251(7) 0.0066(6) 0.0014(6) 0.0063(5)
C2 0.0265(7) 0.0239(7) 0.0238(7) 0.0083(5) 0.0013(5) 0.0062(5)
C3 0.0247(7) 0.0234(7) 0.0239(7) 0.0081(5) 0.0015(5) 0.0052(5)
N7 0.0392(7) 0.0255(6) 0.0222(6) 0.0110(5) 0.0035(5) 0.0083(5)
N8 0.0354(7) 0.0248(6) 0.0251(7) 0.0098(5) 0.0058(5) 0.0100(5)
N9 0.0344(7) 0.0240(6) 0.0243(6) 0.0103(5) 0.0061(5) 0.0092(5)
N10 0.0475(8) 0.0269(7) 0.0283(7) 0.0133(5) 0.0046(6) 0.0133(6)
N11 0.0540(9) 0.0294(7) 0.0250(7) 0.0070(5) 0.0065(6) 0.0137(6)
N12 0.0571(9) 0.0312(7) 0.0246(7) 0.0128(5) 0.0090(6) 0.0213(7)
C4 0.0253(7) 0.0236(7) 0.0271(7) 0.0105(6) 0.0021(5) 0.0040(5)
C5 0.0271(7) 0.0243(7) 0.0266(7) 0.0081(6) 0.0039(6) 0.0047(6)
C6 0.0285(7) 0.0247(7) 0.0260(7) 0.0104(6) 0.0052(6) 0.0080(6)
O5 0.0621(10) 0.0681(11) 0.0475(9) 0.0077(8) -0.0008(8) 0.0049(9)
O6 0.224(4) 0.0723(15) 0.0625(14) 0.0233(12) 0.0303(18) 0.0125(18)
O7 0.1054(18) 0.1183(19) 0.0597(13) 0.0296(13) -0.0215(11) 0.0070(15)
O8 0.0660(10) 0.0465(8) 0.0437(8) 0.0056(6) 0.0131(7) 0.0148(7)

loop_
_atom_type_symbol
_atom_type_description
_atom_type_scat_dispersion_real
_atom_type_scat_dispersion_imag
_atom_type_scat_source
C C 0.0033 0.0016 'International Tables Vol C Tables 4.2.6.8 and 6.1.1.4'
H H 0.0000 0.0000 'International Tables Vol C Tables 4.2.6.8 and 6.1.1.4'
N N 0.0061 0.0033 'International Tables Vol C Tables 4.2.6.8 and 6.1.1.4'
O O 0.0106 0.0060 'International Tables Vol C Tables 4.2.6.8 and 6.1.1.4'

loop_
_geom_angle_atom_site_label_1
_geom_angle_atom_site_label_2
_geom_angle_atom_site_label_3
_geom_angle
_geom_angle_site_symmetry_1
_geom_angle_site_symmetry_3
_geom_angle_publ_flag
C8 C7 C9 121.14(14) . 2_676 ?
C8 C7 H7 119.4 . . ?
C9 C7 H7 119.4 2_676 . ?
C7 C8 C9 119.97(14) . . ?
C7 C8 C10 117.82(14) . . ?
C9 C8 C10 122.19(14) . . ?
C7 C9 C8 118.89(13) 2_676 . ?
C7 C9 C11 119.33(13) 2_676 . ?
C8 C9 C11 121.74(13) . . ?
O1 C10 O2 125.06(16) . . ?
O1 C10 C8 116.26(16) . . ?
O2 C10 C8 118.66(15) . . ?
O3 C11 O4 125.16(15) . . ?
O3 C11 C9 117.92(14) . . ?
O4 C11 C9 116.92(14) . . ?
C1 N1 C2 116.34(13) . . ?
C3 N2 C2 116.09(13) . . ?
C3 N3 C1 119.49(13) . . ?
C3 N3 H3' 120.3 . . ?
C1 N3 H3' 120.3 . . ?
C1 N4 H4A 120.0 . . ?
C1 N4 H4B 120.0 . . ?
H4A N4 H4B 120.0 . . ?
C2 N5 H5A 119.9 . . ?
C2 N5 H5B 120.1 . . ?
H5A N5 H5B 120.0 . . ?
C3 N6 H6A 120.0 . . ?
C3 N6 H6B 120.0 . . ?
H6A N6 H6B 120.0 . . ?
N4 C1 N1 121.39(14) . . ?
N4 C1 N3 117.32(14) . . ?
N1 C1 N3 121.29(14) . . ?
N5 C2 N2 117.76(14) . . ?
N5 C2 N1 116.85(13) . . ?
N2 C2 N1 125.39(14) . . ?
N6 C3 N2 120.64(14) . . ?
N6 C3 N3 117.96(13) . . ?
N2 C3 N3 121.40(13) . . ?
C4 N7 C5 119.28(13) . . ?
C4 N7 H7' 120.4 . . ?
C5 N7 H7' 120.3 . . ?
C5 N8 C6 115.40(13) . . ?
C4 N9 C6 115.99(13) . . ?
C4 N10 H10A 120.0 . . ?
C4 N10 H10B 120.1 . . ?
H10A N10 H10B 120.0 . . ?
C5 N11 H11A 120.0 . . ?
C5 N11 H11B 120.0 . . ?
H11A N11 H11B 120.0 . . ?
C6 N12 H12A 120.0 . . ?
C6 N12 H12B 120.0 . . ?
H12A N12 H12B 120.0 . . ?
N10 C4 N9 120.83(14) . . ?
N10 C4 N7 117.89(14) . . ?
N9 C4 N7 121.27(13) . . ?
N11 C5 N8 121.29(14) . . ?
N11 C5 N7 116.76(14) . . ?
N8 C5 N7 121.95(14) . . ?
N12 C6 N9 117.40(14) . . ?
N12 C6 N8 116.50(13) . . ?
N9 C6 N8 126.10(14) . . ?
H1W O5 H2W 109.5 . . ?
H3W O6 H4W 66.2 . . ?
H5W O7 H6W 110.6 . . ?
H7W O8 H8W 109.6 . . ?

loop_
_geom_bond_atom_site_label_1
_geom_bond_atom_site_label_2
_geom_bond_distance
_geom_bond_site_symmetry_2
_geom_bond_publ_flag
O1 C10 1.254(2) . ?
O2 C10 1.257(2) . ?
O3 C11 1.240(2) . ?
O4 C11 1.259(2) . ?
C7 C8 1.393(2) . ?
C7 C9 1.396(2) 2_676 ?
C7 H7 0.9300 . ?
C8 C9 1.399(2) . ?
C8 C10 1.510(2) . ?
C9 C7 1.396(2) 2_676 ?
C9 C11 1.519(2) . ?
N1 C1 1.323(2) . ?
N1 C2 1.3624(19) . ?
N2 C3 1.3301(19) . ?
N2 C2 1.3559(19) . ?
N3 C3 1.3679(19) . ?
N3 C1 1.3701(19) . ?
N3 H3' 0.8597 . ?
N4 C1 1.324(2) . ?
N4 H4A 0.8604 . ?
N4 H4B 0.8599 . ?
N5 C2 1.321(2) . ?
N5 H5A 0.8597 . ?
N5 H5B 0.8602 . ?
N6 C3 1.3205(19) . ?
N6 H6A 0.8602 . ?
N6 H6B 0.8607 . ?
N7 C4 1.371(2) . ?
N7 C5 1.3723(19) . ?
N7 H7' 0.8603 . ?
N8 C5 1.322(2) . ?
N8 C6 1.3633(19) . ?
N9 C4 1.327(2) . ?
N9 C6 1.3572(19) . ?
N10 C4 1.320(2) . ?
N10 H10A 0.8604 . ?
N10 H10B 0.8597 . ?
N11 C5 1.321(2) . ?
N11 H11A 0.8603 . ?
N11 H11B 0.8597 . ?
N12 C6 1.318(2) . ?
N12 H12A 0.8592 . ?
N12 H12B 0.8602 . ?
O5 H1W 0.8507 . ?
O5 H2W 0.8506 . ?
O6 H3W 0.8499 . ?
O6 H4W 0.8500 . ?
O7 H5W 0.8503 . ?
O7 H6W 0.8515 . ?
O8 H7W 0.8501 . ?
O8 H8W 0.8504 . ?
